data_4346351
loop_
_publ_author_name
'Lei, Xiao-Wu'
'Yue, Cheng-Yang'
'Zhao, Jian-Qiang'
'Han, Yong-Fang'
'Yang, Jiang-Tao'
'Meng, Rong-Rong'
'Gao, Chuan-Sheng'
'Ding, Hao'
'Wang, Chun-Yan'
'Chen, Wan-Dong'
'Hong, Mao-Chun'

_publ_section_title
;
 Two Types of 2D Layered Iodoargentates Based on Trimeric [Ag3I7]
 Secondary Building Units and Hexameric [Ag6I12] Ternary Building Units:
 Syntheses, Crystal Structures, and Efficient Visible Light Responding
 Photocatalytic Properties.
;
_journal_issue 22
_journal_name_full 'Inorganic chemistry'
_journal_page_first 10593
_journal_page_last 10603
_journal_paper_doi 10.1021/acs.inorgchem.5b01324
_journal_volume 54
_journal_year 2015
_chemical_formula_moiety KC60N12H48Mn2Ag6I11
_chemical_formula_sum 'C60 H48 Ag6 I11 K Mn2 N12'
_chemical_formula_weight 3129.20
_space_group_IT_number 148
_space_group_name_Hall '-R 3'
_space_group_name_H-M_alt 'R -3 :H'
_symmetry_cell_setting trigonal
_symmetry_space_group_name_H-M 'R -3 :H'
_atom_sites_solution_hydrogens geom
_atom_sites_solution_primary direct
_atom_sites_solution_secondary difmap
_audit_creation_method SHELXL-97
_cell_angle_alpha 90.00
_cell_angle_beta 90.00
_cell_angle_gamma 120.00
_cell_formula_units_Z 3
_cell_length_a 14.7159(8)
_cell_length_b 14.7159(8)
_cell_length_c 31.5185(17)
_cell_measurement_temperature 296(2)
_cell_volume 5911.1(6)
_computing_cell_refinement 'APEX2 Software Suite (Bruker,2005)'
_computing_data_collection 'APEX2 Software Suite (Bruker,2005)'
_computing_data_reduction 'APEX2 Software Suite (Bruker,2005)'
_computing_structure_refinement 'SHELXL-97 (Sheldrick, 2008)'
_computing_structure_solution 'SHELXS-97 (Sheldrick, 2008)'
_diffrn_ambient_temperature 296(2)
_diffrn_measured_fraction_theta_full 0.998
_diffrn_measured_fraction_theta_max 0.998
_diffrn_measurement_device_type 'Bruker SMART CCD area detector'
_diffrn_measurement_method 'phi and omega scans'
_diffrn_radiation_monochromator graphite
_diffrn_radiation_source 'fine-focus sealed tube'
_diffrn_radiation_type MoK\a
_diffrn_radiation_wavelength 0.71073
_diffrn_reflns_av_R_equivalents 0.0292
_diffrn_reflns_av_sigmaI/netI 0.0175
_diffrn_reflns_limit_h_max 19
_diffrn_reflns_limit_h_min -19
_diffrn_reflns_limit_k_max 18
_diffrn_reflns_limit_k_min -18
_diffrn_reflns_limit_l_max 40
_diffrn_reflns_limit_l_min -40
_diffrn_reflns_number 23155
_diffrn_reflns_theta_full 27.52
_diffrn_reflns_theta_max 27.52
_diffrn_reflns_theta_min 1.72
_exptl_absorpt_coefficient_mu 6.173
_exptl_absorpt_correction_T_max 0.4578
_exptl_absorpt_correction_T_min 0.4578
_exptl_absorpt_correction_type multi-scan
_exptl_absorpt_process_details 'SADABS; Bruker, 2000'
_exptl_crystal_colour orange
_exptl_crystal_density_diffrn 2.637
_exptl_crystal_density_method 'not measured'
_exptl_crystal_description block
_exptl_crystal_F_000 4278
_exptl_crystal_size_max 0.15
_exptl_crystal_size_mid 0.15
_exptl_crystal_size_min 0.15
_refine_diff_density_max 1.036
_refine_diff_density_min -1.323
_refine_diff_density_rms 0.090
_refine_ls_extinction_coef 0
_refine_ls_extinction_method SHELXL
_refine_ls_goodness_of_fit_ref 1.016
_refine_ls_hydrogen_treatment constr
_refine_ls_matrix_type full
_refine_ls_number_parameters 141
_refine_ls_number_reflns 3021
_refine_ls_number_restraints 0
_refine_ls_restrained_S_all 1.016
_refine_ls_R_factor_all 0.0403
_refine_ls_R_factor_gt 0.0275
_refine_ls_shift/su_max 0.001
_refine_ls_shift/su_mean 0.000
_refine_ls_structure_factor_coef Fsqd
_refine_ls_weighting_details 'calc w=1/[\s^2^(Fo^2^)+(0.0217P)^2^+32.6158P] where P=(Fo^2^+2Fc^2^)/3'
_refine_ls_weighting_scheme calc
_refine_ls_wR_factor_gt 0.0556
_refine_ls_wR_factor_ref 0.0606
_reflns_number_gt 2392
_reflns_number_total 3021
_reflns_threshold_expression >2sigma(I)
_cod_data_source_file ic5b01324_si_002.cif
_cod_data_source_block KC60N12H48Mn2Ag6I11
_cod_original_sg_symbol_H-M R-3
_cod_database_code 4346351

loop_
_symmetry_equiv_pos_as_xyz
'x, y, z'
'-y, x-y, z'
'-x+y, -x, z'
'x+2/3, y+1/3, z+1/3'
'-y+2/3, x-y+1/3, z+1/3'
'-x+y+2/3, -x+1/3, z+1/3'
'x+1/3, y+2/3, z+2/3'
'-y+1/3, x-y+2/3, z+2/3'
'-x+y+1/3, -x+2/3, z+2/3'
'-x, -y, -z'
'y, -x+y, -z'
'x-y, x, -z'
'-x+2/3, -y+1/3, -z+1/3'
'y+2/3, -x+y+1/3, -z+1/3'
'x-y+2/3, x+1/3, -z+1/3'
'-x+1/3, -y+2/3, -z+2/3'
'y+1/3, -x+y+2/3, -z+2/3'
'x-y+1/3, x+2/3, -z+2/3'

loop_
_atom_site_label
_atom_site_type_symbol
_atom_site_fract_x
_atom_site_fract_y
_atom_site_fract_z
_atom_site_U_iso_or_equiv
_atom_site_adp_type
_atom_site_occupancy
_atom_site_symmetry_multiplicity
_atom_site_calc_flag
_atom_site_refinement_flags
I1 I 0.6667 -0.6667 0.538385(14) 0.04691(12) Uani 1 3 d S
I2 I 0.79231(3) -0.45532(3) 0.413082(11) 0.06119(11) Uani 1 1 d .
Ag1 Ag 0.80424(3) -0.61339(3) 0.462280(12) 0.05877(11) Uani 1 1 d .
Mn1 Mn 0.3333 -0.3333 0.28558(3) 0.0383(2) Uani 1 3 d S
I3 I 1.0000 -0.5000 0.5000 0.0940(2) Uani 1 2 d S
K1 K 0.0000 0.0000 0.0000 0.0773(8) Uani 1 6 d S
N2 N 0.2382(3) -0.2771(3) 0.25022(10) 0.0434(8) Uani 1 1 d .
N1 N 0.4569(3) -0.3472(3) 0.32146(11) 0.0499(9) Uani 1 1 d .
C6 C 0.2452(3) -0.1870(3) 0.26393(13) 0.0468(10) Uani 1 1 d .
C10 C 0.1767(4) -0.3254(4) 0.21650(14) 0.0580(12) Uani 1 1 d .
H10 H 0.1703 -0.3884 0.2073 0.070 Uiso 1 1 calc .
C1 C 0.5518(3) -0.3053(3) 0.30351(14) 0.0482(10) Uani 1 1 d .
C9 C 0.1231(4) -0.2851(5) 0.19514(17) 0.0725(15) Uani 1 1 d .
H9 H 0.0796 -0.3215 0.1724 0.087 Uiso 1 1 calc .
C8 C 0.1341(5) -0.1925(6) 0.2074(2) 0.0834(18) Uani 1 1 d .
H8 H 0.1002 -0.1632 0.1927 0.100 Uiso 1 1 calc .
C5 C 0.4393(5) -0.3991(4) 0.35814(14) 0.0663(14) Uani 1 1 d .
H5 H 0.3729 -0.4279 0.3702 0.080 Uiso 1 1 calc .
C2 C 0.6303(4) -0.3164(5) 0.3228(2) 0.0764(16) Uani 1 1 d .
H2 H 0.6963 -0.2877 0.3104 0.092 Uiso 1 1 calc .
C7 C 0.1959(5) -0.1417(4) 0.24193(18) 0.0720(15) Uani 1 1 d .
H7 H 0.2047 -0.0773 0.2505 0.086 Uiso 1 1 calc .
C4 C 0.5129(6) -0.4120(5) 0.37859(18) 0.0866(19) Uani 1 1 d .
H4 H 0.4979 -0.4482 0.4042 0.104 Uiso 1 1 calc .
C3 C 0.6094(7) -0.3702(6) 0.3605(2) 0.100(2) Uani 1 1 d .
H3 H 0.6615 -0.3780 0.3737 0.120 Uiso 1 1 calc .

loop_
_atom_site_aniso_label
_atom_site_aniso_U_11
_atom_site_aniso_U_22
_atom_site_aniso_U_33
_atom_site_aniso_U_23
_atom_site_aniso_U_13
_atom_site_aniso_U_12
I1 0.05340(18) 0.05340(18) 0.0339(2) 0.000 0.000 0.02670(9)
I2 0.05771(19) 0.0639(2) 0.0618(2) 0.02269(15) 0.00600(15) 0.03029(16)
Ag1 0.0503(2) 0.0584(2) 0.0648(2) -0.00401(17) -0.00942(17) 0.02507(17)
Mn1 0.0408(3) 0.0408(3) 0.0333(5) 0.000 0.000 0.02040(17)
I3 0.0480(3) 0.1540(6) 0.0813(4) -0.0602(4) -0.0254(2) 0.0514(3)
K1 0.0882(13) 0.0882(13) 0.0553(16) 0.000 0.000 0.0441(7)
N2 0.0441(19) 0.0454(19) 0.0428(19) -0.0018(15) -0.0019(15) 0.0238(16)
N1 0.063(2) 0.054(2) 0.0393(19) -0.0005(16) -0.0076(17) 0.0348(19)
C6 0.049(2) 0.046(2) 0.050(2) 0.0088(19) 0.0148(19) 0.027(2)
C10 0.060(3) 0.066(3) 0.049(3) -0.007(2) -0.014(2) 0.032(2)
C1 0.056(3) 0.048(2) 0.050(2) -0.0154(19) -0.013(2) 0.032(2)
C9 0.067(3) 0.104(4) 0.057(3) 0.002(3) -0.011(3) 0.051(3)
C8 0.094(4) 0.117(5) 0.073(4) 0.021(4) 0.001(3) 0.078(4)
C5 0.094(4) 0.069(3) 0.041(3) 0.005(2) -0.013(2) 0.045(3)
C2 0.066(3) 0.092(4) 0.092(4) -0.014(3) -0.024(3) 0.056(3)
C7 0.095(4) 0.076(4) 0.072(4) 0.008(3) 0.007(3) 0.063(3)
C4 0.130(6) 0.090(4) 0.060(3) -0.004(3) -0.031(4) 0.070(5)
C3 0.129(6) 0.109(5) 0.102(5) -0.016(4) -0.058(5) 0.089(5)

loop_
_atom_type_symbol
_atom_type_description
_atom_type_scat_dispersion_real
_atom_type_scat_dispersion_imag
_atom_type_scat_source
C C 0.0033 0.0016 'International Tables Vol C Tables 4.2.6.8 and 6.1.1.4'
H H 0.0000 0.0000 'International Tables Vol C Tables 4.2.6.8 and 6.1.1.4'
N N 0.0061 0.0033 'International Tables Vol C Tables 4.2.6.8 and 6.1.1.4'
Mn Mn 0.3368 0.7283 'International Tables Vol C Tables 4.2.6.8 and 6.1.1.4'
Ag Ag -0.8971 1.1015 'International Tables Vol C Tables 4.2.6.8 and 6.1.1.4'
I I -0.4742 1.8119 'International Tables Vol C Tables 4.2.6.8 and 6.1.1.4'
K K 0.2009 0.2494 'International Tables Vol C Tables 4.2.6.8 and 6.1.1.4'

loop_
_geom_angle_atom_site_label_1
_geom_angle_atom_site_label_2
_geom_angle_atom_site_label_3
_geom_angle
_geom_angle_site_symmetry_1
_geom_angle_site_symmetry_3
Ag1 I1 Ag1 61.840(14) 3_755 2_535
Ag1 I1 Ag1 61.840(14) 3_755 .
Ag1 I1 Ag1 61.839(14) 2_535 .
Ag1 I2 Ag1 65.169(16) 2_535 .
Ag1 I2 K1 84.686(12) 2_535 4_545
Ag1 I2 K1 83.862(12) . 4_545
I3 Ag1 I2 120.910(15) . 3_755
I3 Ag1 I2 102.112(14) . .
I2 Ag1 I2 111.26(2) 3_755 .
I3 Ag1 I1 100.249(13) . .
I2 Ag1 I1 111.523(14) 3_755 .
I2 Ag1 I1 109.812(14) . .
I3 Ag1 Ag1 131.645(18) . 2_535
I2 Ag1 Ag1 107.444(13) 3_755 2_535
I2 Ag1 Ag1 56.457(14) . 2_535
I1 Ag1 Ag1 59.080(7) . 2_535
I3 Ag1 Ag1 149.578(13) . 3_755
I2 Ag1 Ag1 58.374(14) 3_755 3_755
I2 Ag1 Ag1 105.888(13) . 3_755
I1 Ag1 Ag1 59.080(7) . 3_755
Ag1 Ag1 Ag1 60.0 2_535 3_755
N1 Mn1 N1 96.67(12) 2_545 .
N1 Mn1 N1 96.68(12) 2_545 3_655
N1 Mn1 N1 96.67(12) . 3_655
N1 Mn1 N2 73.09(13) 2_545 .
N1 Mn1 N2 165.87(13) . .
N1 Mn1 N2 94.23(13) 3_655 .
N1 Mn1 N2 165.87(13) 2_545 2_545
N1 Mn1 N2 94.23(13) . 2_545
N1 Mn1 N2 73.09(13) 3_655 2_545
N2 Mn1 N2 97.53(11) . 2_545
N1 Mn1 N2 94.23(13) 2_545 3_655
N1 Mn1 N2 73.09(13) . 3_655
N1 Mn1 N2 165.87(13) 3_655 3_655
N2 Mn1 N2 97.53(11) . 3_655
N2 Mn1 N2 97.53(11) 2_545 3_655
Ag1 I3 Ag1 180.000(1) 10_746 .
I2 K1 I2 180.00(2) 14_565 8_434
I2 K1 I2 101.171(8) 14_565 7_454
I2 K1 I2 78.829(8) 8_434 7_454
I2 K1 I2 78.829(8) 14_565 13_545
I2 K1 I2 101.171(8) 8_434 13_545
I2 K1 I2 180.000(14) 7_454 13_545
I2 K1 I2 78.828(8) 14_565 15_345
I2 K1 I2 101.172(8) 8_434 15_345
I2 K1 I2 101.172(8) 7_454 15_345
I2 K1 I2 78.828(8) 13_545 15_345
I2 K1 I2 101.172(8) 14_565 9_654
I2 K1 I2 78.828(8) 8_434 9_654
I2 K1 I2 78.828(8) 7_454 9_654
I2 K1 I2 101.172(8) 13_545 9_654
I2 K1 I2 180.000(13) 15_345 9_654
C10 N2 C6 118.3(4) . .
C10 N2 Mn1 125.1(3) . .
C6 N2 Mn1 116.6(3) . .
C1 N1 C5 119.3(4) . .
C1 N1 Mn1 116.9(3) . .
C5 N1 Mn1 123.7(3) . .
N2 C6 C7 120.6(4) . .
N2 C6 C1 115.9(4) . 2_545
C7 C6 C1 123.5(4) . 2_545
N2 C10 C9 122.5(5) . .
N2 C10 H10 118.8 . .
C9 C10 H10 118.8 . .
N1 C1 C2 120.0(5) . .
N1 C1 C6 116.8(4) . 3_655
C2 C1 C6 123.2(5) . 3_655
C8 C9 C10 119.4(5) . .
C8 C9 H9 120.3 . .
C10 C9 H9 120.3 . .
C9 C8 C7 119.4(5) . .
C9 C8 H8 120.3 . .
C7 C8 H8 120.3 . .
N1 C5 C4 123.5(6) . .
N1 C5 H5 118.3 . .
C4 C5 H5 118.3 . .
C3 C2 C1 119.2(6) . .
C3 C2 H2 120.4 . .
C1 C2 H2 120.4 . .
C8 C7 C6 119.7(5) . .
C8 C7 H7 120.1 . .
C6 C7 H7 120.1 . .
C5 C4 C3 117.8(6) . .
C5 C4 H4 121.1 . .
C3 C4 H4 121.1 . .
C4 C3 C2 120.3(5) . .
C4 C3 H3 119.8 . .
C2 C3 H3 119.8 . .

loop_
_geom_bond_atom_site_label_1
_geom_bond_atom_site_label_2
_geom_bond_distance
_geom_bond_site_symmetry_2
I1 Ag1 2.9799(5) 3_755
I1 Ag1 2.9799(5) 2_535
I1 Ag1 2.9799(5) .
I2 Ag1 2.8124(5) 2_535
I2 Ag1 2.8732(5) .
I2 K1 3.6958(4) 4_545
Ag1 I3 2.7731(4) .
Ag1 I2 2.8123(5) 3_755
Ag1 Ag1 3.0623(6) 2_535
Ag1 Ag1 3.0623(6) 3_755
Mn1 N1 2.236(4) 2_545
Mn1 N1 2.236(4) .
Mn1 N1 2.236(4) 3_655
Mn1 N2 2.247(3) .
Mn1 N2 2.247(3) 2_545
Mn1 N2 2.247(3) 3_655
I3 Ag1 2.7731(4) 10_746
K1 I2 3.6957(4) 14_565
K1 I2 3.6957(4) 8_434
K1 I2 3.6957(4) 7_454
K1 I2 3.6957(4) 13_545
K1 I2 3.6958(4) 15_345
K1 I2 3.6958(4) 9_654
N2 C10 1.345(5) .
N2 C6 1.348(5) .
N1 C1 1.337(6) .
N1 C5 1.338(6) .
C6 C7 1.391(6) .
C6 C1 1.478(6) 2_545
C10 C9 1.377(7) .
C10 H10 0.9300 .
C1 C2 1.385(6) .
C1 C6 1.478(6) 3_655
C9 C8 1.346(9) .
C9 H9 0.9300 .
C8 C7 1.375(8) .
C8 H8 0.9300 .
C5 C4 1.353(8) .
C5 H5 0.9300 .
C2 C3 1.375(9) .
C2 H2 0.9300 .
C7 H7 0.9300 .
C4 C3 1.358(10) .
C4 H4 0.9300 .
C3 H3 0.9300 .
